data_7242799
loop_
_publ_author_name
'da Silva, Amandha Kaiser'
'Diniz, Luan F.'
'Tenorio, Juan C.'
'Naz\'ario, Carlos E. D.'
'Ribeiro, Caue'
'Carvalho Jr, Paulo S.'

_publ_section_title
;
 Driving a sustainable application of s-triazine ametryn and atrazine
 herbicides through multicomponent crystals with improved solubility
;
_journal_issue 24
_journal_name_full CrystEngComm
_journal_page_first 4252
_journal_page_last 4263
_journal_paper_doi 10.1039/D1CE00356A
_journal_volume 23
_journal_year 2021
_chemical_formula_moiety 'C9 H18 N5 S, N O3'
_chemical_formula_sum 'C9 H18 N6 O3 S'
_chemical_formula_weight 290.35
_space_group_crystal_system triclinic
_space_group_IT_number 2
_space_group_name_Hall '-P 1'
_space_group_name_H-M_alt 'P -1'
_atom_sites_solution_hydrogens geom
_atom_sites_solution_primary dual
_audit_creation_date 2020-11-23
_audit_creation_method
;
Olex2 1.3
(compiled 2020.07.31 svn.rc2a77460 for OlexSys, GUI svn.r6145)
;
_audit_update_record
;
2020-11-24 deposited with the CCDC.	2021-05-10 downloaded from the CCDC.
;
_cell_angle_alpha 77.541(7)
_cell_angle_beta 72.346(7)
_cell_angle_gamma 67.479(7)
_cell_formula_units_Z 2
_cell_length_a 9.1659(7)
_cell_length_b 9.5067(8)
_cell_length_c 9.6825(8)
_cell_measurement_reflns_used 15139
_cell_measurement_temperature 298(2)
_cell_measurement_theta_max 26.719
_cell_measurement_theta_min 3.401
_cell_volume 737.89(11)
_computing_molecular_graphics 'Olex2 1.3 (Dolomanov et al., 2009)'
_computing_publication_material 'Olex2 1.3 (Dolomanov et al., 2009)'
_computing_structure_refinement 'SHELXL 2014/7 (Sheldrick, 2015)'
_computing_structure_solution 'SHELXT 2014/5 (Sheldrick, 2014)'
_diffrn_ambient_temperature 298(2)
_diffrn_measured_fraction_theta_full 0.997
_diffrn_measured_fraction_theta_max 0.998
_diffrn_measurement_device_type 'SuperNova, Dual, Cu at zero, AtlasS2'
_diffrn_radiation_type MoK\a
_diffrn_radiation_wavelength 0.71073
_diffrn_reflns_av_R_equivalents 0.0288
_diffrn_reflns_av_unetI/netI 0.0198
_diffrn_reflns_Laue_measured_fraction_full 0.997
_diffrn_reflns_Laue_measured_fraction_max 0.998
_diffrn_reflns_limit_h_max 11
_diffrn_reflns_limit_h_min -11
_diffrn_reflns_limit_k_max 11
_diffrn_reflns_limit_k_min -12
_diffrn_reflns_limit_l_max 12
_diffrn_reflns_limit_l_min -12
_diffrn_reflns_number 15139
_diffrn_reflns_point_group_measured_fraction_full 0.997
_diffrn_reflns_point_group_measured_fraction_max 0.998
_diffrn_reflns_theta_full 25.242
_diffrn_reflns_theta_max 26.719
_diffrn_reflns_theta_min 3.401
_exptl_absorpt_coefficient_mu 0.234
_exptl_crystal_colour 'clear light colourless'
_exptl_crystal_colour_lustre clear
_exptl_crystal_colour_modifier light
_exptl_crystal_colour_primary colourless
_exptl_crystal_density_diffrn 1.307
_exptl_crystal_description prism
_exptl_crystal_F_000 308
_refine_diff_density_max 0.343
_refine_diff_density_min -0.236
_refine_diff_density_rms 0.041
_refine_ls_extinction_method none
_refine_ls_goodness_of_fit_ref 1.046
_refine_ls_hydrogen_treatment constr
_refine_ls_matrix_type full
_refine_ls_number_parameters 204
_refine_ls_number_reflns 3125
_refine_ls_number_restraints 58
_refine_ls_restrained_S_all 1.045
_refine_ls_R_factor_all 0.0861
_refine_ls_R_factor_gt 0.0657
_refine_ls_shift/su_max 0.000
_refine_ls_shift/su_mean 0.000
_refine_ls_structure_factor_coef Fsqd
_refine_ls_weighting_details 'w=1/[\s^2^(Fo^2^)+(0.0828P)^2^+0.3629P] where P=(Fo^2^+2Fc^2^)/3'
_refine_ls_weighting_scheme calc
_refine_ls_wR_factor_gt 0.1805
_refine_ls_wR_factor_ref 0.1950
_reflns_Friedel_coverage 0.000
_reflns_number_gt 2250
_reflns_number_total 3125
_reflns_threshold_expression 'I > 2\s(I)'
_cod_data_source_file d1ce00356a2.cif
_cod_data_source_block amt_no3
_cod_depositor_comments 'Adding full bibliography for 7242798--7242801.cif.'
_cod_original_cell_volume 737.90(11)
_cod_database_code 7242799
_shelx_shelxl_version_number 2014/7
_shelx_space_group_comment
;
The symmetry employed for this shelxl refinement is uniquely defined
by the following loop, which should always be used as a source of
symmetry information in preference to the above space-group names.
They are only intended as comments.
;
_olex2_refinement_description
;
1. Fixed Uiso
 At 1.2 times of:
  All C(H) groups, All C(H,H) groups, All N(H) groups
 At 1.5 times of:
  All C(H,H,H) groups
2. Restrained distances
 C4A-C5A
 1.51 with sigma of 0.02
 C4A-C5A \\sim C5B-C4B
 with sigma of 0.02
 N5B-C4A \\sim N5A-C4B
 with sigma of 0.02
 N5A-C3 \\sim N5B-C3
 with sigma of 0.02
3. Rigid body (RIGU) restrains
 N5B, C4A, C5A
 with sigma for 1-2 distances of 0.004 and sigma for 1-3 distances of 0.004
 N5A, C5B, C4B
 with sigma for 1-2 distances of 0.004 and sigma for 1-3 distances of 0.004
 N4, C1, N1, C2, N3, C3
 with sigma for 1-2 distances of 0.004 and sigma for 1-3 distances of 0.004
4. Others
 Fixed Sof: N5A(0.45) H5A(0.45) C5A(0.55) H5AA(0.55) H5AB(0.55) H5AC(0.55)
 C5B(0.45) H5BA(0.45) H5BB(0.45) H5BC(0.45) C4A(0.55) H4AA(0.55) H4AB(0.55)
 C4B(0.45) H4BA(0.45) H4BB(0.45) N5B(0.55) H5B(0.55)
5.a Ternary CH refined with riding coordinates:
 C6(H6)
5.b Secondary CH2 refined with riding coordinates:
 C4A(H4AA,H4AB), C4B(H4BA,H4BB)
5.c Aromatic/amide H refined with riding coordinates:
 N1(H1), N2(H2), N5A(H5A), N5B(H5B)
5.d Idealised Me refined as rotating group:
 C9(H9A,H9B,H9C), C8(H8A,H8B,H8C), C7(H7A,H7B,H7C), C5A(H5AA,H5AB,H5AC),
 C5B(H5BA,H5BB,H5BC)
;
_olex2_submission_original_sample_id 'Ametryn nitrate'
_olex2_submission_special_instructions 'No special instructions were received'

loop_
_space_group_symop_operation_xyz
'x, y, z'
'-x, -y, -z'

loop_
_atom_site_label
_atom_site_type_symbol
_atom_site_fract_x
_atom_site_fract_y
_atom_site_fract_z
_atom_site_U_iso_or_equiv
_atom_site_adp_type
_atom_site_occupancy
_atom_site_site_symmetry_order
_atom_site_calc_flag
_atom_site_refinement_flags_posn
_atom_site_refinement_flags_adp
_atom_site_refinement_flags_occupancy
_atom_site_disorder_assembly
_atom_site_disorder_group
S1 S 0.17561(11) 0.36466(11) 0.87034(8) 0.0909(4) Uani 1 1 d . . . . .
N1 N 0.2143(3) 0.4761(2) 0.5962(2) 0.0640(6) Uani 1 1 d . U . . .
H1 H 0.1196 0.5420 0.6263 0.077 Uiso 1 1 calc R U . . .
N4 N 0.4188(3) 0.2517(2) 0.6472(2) 0.0686(6) Uani 1 1 d . U . . .
N6 N -0.1549(3) 0.7911(3) 0.6237(3) 0.0762(7) Uani 1 1 d . . . . .
N3 N 0.4383(3) 0.3855(2) 0.4044(2) 0.0697(6) Uani 1 1 d . U . . .
O1 O -0.0836(3) 0.6870(3) 0.7046(3) 0.1093(9) Uani 1 1 d . . . . .
O3 O -0.2846(3) 0.8856(3) 0.6742(3) 0.1122(10) Uani 1 1 d . . . . .
N2 N 0.2330(3) 0.6098(3) 0.3684(3) 0.0732(7) Uani 1 1 d . . . . .
H2 H 0.1392 0.6736 0.4047 0.088 Uiso 1 1 calc R U . . .
C2 C 0.2975(3) 0.4889(3) 0.4543(3) 0.0597(6) Uani 1 1 d . U . . .
C1 C 0.2825(3) 0.3586(3) 0.6892(3) 0.0611(6) Uani 1 1 d . U . . .
O2 O -0.0958(4) 0.7983(4) 0.4936(3) 0.1453(14) Uani 1 1 d . . . . .
C3 C 0.4898(4) 0.2661(3) 0.5010(3) 0.0723(8) Uani 1 1 d D U . . .
N5A N 0.5994(10) 0.1332(10) 0.4523(10) 0.0586(19) Uani 0.45 1 d D U P A 2
H5A H 0.6184 0.0531 0.5148 0.070 Uiso 0.45 1 calc R U P A 2
C6 C 0.3104(4) 0.6428(3) 0.2150(3) 0.0778(8) Uani 1 1 d . . . . .
H6 H 0.4274 0.6139 0.2059 0.093 Uiso 1 1 calc R U . . .
C9 C 0.3013(6) 0.1962(5) 0.9559(4) 0.1094(13) Uani 1 1 d . . . . .
H9A H 0.3045 0.1076 0.9211 0.164 Uiso 1 1 calc R U . . .
H9B H 0.2576 0.1908 1.0596 0.164 Uiso 1 1 calc R U . . .
H9C H 0.4096 0.1994 0.9330 0.164 Uiso 1 1 calc R U . . .
C8 C 0.2443(6) 0.8131(4) 0.1725(5) 0.1253(16) Uani 1 1 d . . . . .
H8A H 0.1293 0.8445 0.1817 0.188 Uiso 1 1 calc R U . . .
H8B H 0.2977 0.8374 0.0733 0.188 Uiso 1 1 calc R U . . .
H8C H 0.2638 0.8659 0.2354 0.188 Uiso 1 1 calc R U . . .
C7 C 0.2893(5) 0.5525(5) 0.1206(4) 0.1102(13) Uani 1 1 d . . . . .
H7A H 0.3383 0.4452 0.1492 0.165 Uiso 1 1 calc R U . . .
H7B H 0.3407 0.5775 0.0208 0.165 Uiso 1 1 calc R U . . .
H7C H 0.1753 0.5760 0.1303 0.165 Uiso 1 1 calc R U . . .
C5A C 0.7222(17) 0.0711(14) 0.2379(11) 0.154(4) Uani 0.55 1 d D U P A 1
H5AA H 0.7969 0.0584 0.1437 0.231 Uiso 0.55 1 calc R U P A 1
H5AB H 0.6126 0.1165 0.2266 0.231 Uiso 0.55 1 calc R U P A 1
H5AC H 0.7358 -0.0271 0.2949 0.231 Uiso 0.55 1 calc R U P A 1
C5B C 0.8343(10) 0.1684(11) 0.2432(10) 0.092(3) Uani 0.45 1 d D U P A 2
H5BA H 0.8880 0.1420 0.1457 0.138 Uiso 0.45 1 calc R U P A 2
H5BB H 0.9082 0.1182 0.3051 0.138 Uiso 0.45 1 calc R U P A 2
H5BC H 0.7999 0.2774 0.2429 0.138 Uiso 0.45 1 calc R U P A 2
C4A C 0.7548(13) 0.1706(10) 0.3119(9) 0.111(3) Uani 0.55 1 d D U P A 1
H4AA H 0.7314 0.2736 0.2613 0.133 Uiso 0.55 1 calc R U P A 1
H4AB H 0.8675 0.1309 0.3178 0.133 Uiso 0.55 1 calc R U P A 1
C4B C 0.6876(8) 0.1175(9) 0.2996(7) 0.0604(15) Uani 0.45 1 d D U P A 2
H4BA H 0.6114 0.1751 0.2396 0.073 Uiso 0.45 1 calc R U P A 2
H4BB H 0.7229 0.0105 0.2852 0.073 Uiso 0.45 1 calc R U P A 2
N5B N 0.6420(9) 0.1691(10) 0.4608(9) 0.085(3) Uani 0.55 1 d D U P A 1
H5B H 0.6787 0.0992 0.5268 0.102 Uiso 0.55 1 calc R U P A 1

loop_
_atom_site_aniso_label
_atom_site_aniso_U_11
_atom_site_aniso_U_22
_atom_site_aniso_U_33
_atom_site_aniso_U_23
_atom_site_aniso_U_13
_atom_site_aniso_U_12
S1 0.0865(6) 0.0931(6) 0.0578(5) -0.0052(4) -0.0039(4) -0.0051(4)
N1 0.0596(12) 0.0519(11) 0.0618(13) -0.0042(9) -0.0138(10) -0.0010(9)
N4 0.0723(14) 0.0561(12) 0.0542(12) -0.0007(9) -0.0169(10) 0.0012(10)
N6 0.0641(14) 0.0632(14) 0.0778(16) -0.0014(12) -0.0180(12) 0.0005(11)
N3 0.0694(13) 0.0572(12) 0.0567(12) -0.0002(9) -0.0116(10) 0.0000(10)
O1 0.0816(15) 0.0868(15) 0.0935(16) 0.0169(13) -0.0101(12) 0.0191(12)
O3 0.0908(16) 0.0873(16) 0.0932(17) 0.0003(13) -0.0149(13) 0.0282(13)
N2 0.0740(14) 0.0549(12) 0.0661(14) 0.0026(10) -0.0185(11) 0.0005(11)
C2 0.0636(14) 0.0478(13) 0.0575(14) -0.0011(10) -0.0183(11) -0.0080(11)
C1 0.0654(15) 0.0550(14) 0.0545(14) -0.0047(10) -0.0167(11) -0.0109(11)
O2 0.115(2) 0.156(3) 0.0735(17) -0.0016(16) -0.0173(15) 0.0417(19)
C3 0.0732(17) 0.0597(15) 0.0572(14) -0.0017(11) -0.0151(12) 0.0030(13)
N5A 0.057(4) 0.049(4) 0.055(3) -0.008(2) -0.017(3) 0.002(3)
C6 0.0794(19) 0.0718(18) 0.0659(17) 0.0107(14) -0.0240(15) -0.0134(15)
C9 0.135(3) 0.100(3) 0.0573(18) 0.0154(17) -0.0201(19) -0.018(2)
C8 0.158(4) 0.079(2) 0.103(3) 0.029(2) -0.035(3) -0.021(2)
C7 0.116(3) 0.130(3) 0.084(2) -0.004(2) -0.027(2) -0.044(3)
C5A 0.208(12) 0.160(9) 0.092(6) -0.022(6) -0.034(7) -0.059(8)
C5B 0.082(5) 0.111(6) 0.072(5) -0.023(4) 0.004(4) -0.031(5)
C4A 0.121(7) 0.080(5) 0.093(5) -0.016(4) -0.020(5) 0.007(5)
C4B 0.062(3) 0.057(4) 0.052(3) -0.020(3) -0.017(3) 0.000(3)
N5B 0.077(5) 0.069(5) 0.072(3) -0.004(3) -0.014(3) 0.008(3)

loop_
_atom_type_symbol
_atom_type_description
_atom_type_scat_dispersion_real
_atom_type_scat_dispersion_imag
_atom_type_scat_source
C C 0.0033 0.0016 'International Tables Vol C Tables 4.2.6.8 and 6.1.1.4'
H H 0.0000 0.0000 'International Tables Vol C Tables 4.2.6.8 and 6.1.1.4'
N N 0.0061 0.0033 'International Tables Vol C Tables 4.2.6.8 and 6.1.1.4'
O O 0.0106 0.0060 'International Tables Vol C Tables 4.2.6.8 and 6.1.1.4'
S S 0.1246 0.1234 'International Tables Vol C Tables 4.2.6.8 and 6.1.1.4'

loop_
_geom_angle_atom_site_label_1
_geom_angle_atom_site_label_2
_geom_angle_atom_site_label_3
_geom_angle
_geom_angle_site_symmetry_1
_geom_angle_site_symmetry_3
_geom_angle_publ_flag
C1 S1 C9 101.78(16) . . ?
C2 N1 H1 120.5 . . ?
C1 N1 H1 120.5 . . ?
C1 N1 C2 119.0(2) . . ?
C1 N4 C3 114.9(2) . . ?
O3 N6 O1 120.0(3) . . ?
O2 N6 O1 119.5(3) . . ?
O2 N6 O3 120.5(3) . . ?
C2 N3 C3 115.4(2) . . ?
C2 N2 H2 117.9 . . ?
C2 N2 C6 124.2(2) . . ?
C6 N2 H2 117.9 . . ?
N3 C2 N1 121.5(2) . . ?
N3 C2 N2 120.8(2) . . ?
N2 C2 N1 117.7(2) . . ?
N1 C1 S1 115.03(19) . . ?
N4 C1 S1 122.3(2) . . ?
N4 C1 N1 122.7(2) . . ?
N3 C3 N4 126.0(2) . . ?
N3 C3 N5A 119.2(5) . . ?
N3 C3 N5B 117.2(5) . . ?
N5A C3 N4 113.4(5) . . ?
N5B C3 N4 114.9(4) . . ?
C3 N5A H5A 118.1 . . ?
C3 N5A C4B 123.9(8) . . ?
C4B N5A H5A 118.1 . . ?
N2 C6 H6 107.9 . . ?
N2 C6 C8 108.4(3) . . ?
N2 C6 C7 111.7(3) . . ?
C8 C6 H6 107.9 . . ?
C7 C6 H6 107.9 . . ?
C7 C6 C8 113.0(3) . . ?
S1 C9 H9A 109.5 . . ?
S1 C9 H9B 109.5 . . ?
S1 C9 H9C 109.5 . . ?
H9A C9 H9B 109.5 . . ?
H9A C9 H9C 109.5 . . ?
H9B C9 H9C 109.5 . . ?
C6 C8 H8A 109.5 . . ?
C6 C8 H8B 109.5 . . ?
C6 C8 H8C 109.5 . . ?
H8A C8 H8B 109.5 . . ?
H8A C8 H8C 109.5 . . ?
H8B C8 H8C 109.5 . . ?
C6 C7 H7A 109.5 . . ?
C6 C7 H7B 109.5 . . ?
C6 C7 H7C 109.5 . . ?
H7A C7 H7B 109.5 . . ?
H7A C7 H7C 109.5 . . ?
H7B C7 H7C 109.5 . . ?
H5AA C5A H5AB 109.5 . . ?
H5AA C5A H5AC 109.5 . . ?
H5AB C5A H5AC 109.5 . . ?
C4A C5A H5AA 109.5 . . ?
C4A C5A H5AB 109.5 . . ?
C4A C5A H5AC 109.5 . . ?
H5BA C5B H5BB 109.5 . . ?
H5BA C5B H5BC 109.5 . . ?
H5BB C5B H5BC 109.5 . . ?
C4B C5B H5BA 109.5 . . ?
C4B C5B H5BB 109.5 . . ?
C4B C5B H5BC 109.5 . . ?
C5A C4A H4AA 110.9 . . ?
C5A C4A H4AB 110.9 . . ?
C5A C4A N5B 104.1(10) . . ?
H4AA C4A H4AB 109.0 . . ?
N5B C4A H4AA 110.9 . . ?
N5B C4A H4AB 110.9 . . ?
N5A C4B C5B 117.6(7) . . ?
N5A C4B H4BA 107.9 . . ?
N5A C4B H4BB 107.9 . . ?
C5B C4B H4BA 107.9 . . ?
C5B C4B H4BB 107.9 . . ?
H4BA C4B H4BB 107.2 . . ?
C3 N5B C4A 126.3(8) . . ?
C3 N5B H5B 116.8 . . ?
C4A N5B H5B 116.8 . . ?

loop_
_geom_bond_atom_site_label_1
_geom_bond_atom_site_label_2
_geom_bond_distance
_geom_bond_site_symmetry_2
_geom_bond_publ_flag
S1 C1 1.732(3) . ?
S1 C9 1.781(4) . ?
N1 H1 0.8600 . ?
N1 C2 1.359(3) . ?
N1 C1 1.349(3) . ?
N4 C1 1.288(3) . ?
N4 C3 1.368(3) . ?
N6 O1 1.226(3) . ?
N6 O3 1.216(3) . ?
N6 O2 1.210(3) . ?
N3 C2 1.311(3) . ?
N3 C3 1.336(3) . ?
N2 H2 0.8600 . ?
N2 C2 1.315(3) . ?
N2 C6 1.462(4) . ?
C3 N5A 1.351(8) . ?
C3 N5B 1.337(8) . ?
N5A H5A 0.8600 . ?
N5A C4B 1.463(9) . ?
C6 H6 0.9800 . ?
C6 C8 1.507(4) . ?
C6 C7 1.478(5) . ?
C9 H9A 0.9600 . ?
C9 H9B 0.9600 . ?
C9 H9C 0.9600 . ?
C8 H8A 0.9600 . ?
C8 H8B 0.9600 . ?
C8 H8C 0.9600 . ?
C7 H7A 0.9600 . ?
C7 H7B 0.9600 . ?
C7 H7C 0.9600 . ?
C5A H5AA 0.9600 . ?
C5A H5AB 0.9600 . ?
C5A H5AC 0.9600 . ?
C5A C4A 1.461(10) . ?
C5B H5BA 0.9600 . ?
C5B H5BB 0.9600 . ?
C5B H5BC 0.9600 . ?
C5B C4B 1.510(10) . ?
C4A H4AA 0.9700 . ?
C4A H4AB 0.9700 . ?
C4A N5B 1.499(10) . ?
C4B H4BA 0.9700 . ?
C4B H4BB 0.9700 . ?
N5B H5B 0.8600 . ?

loop_
_geom_torsion_atom_site_label_1
_geom_torsion_atom_site_label_2
_geom_torsion_atom_site_label_3
_geom_torsion_atom_site_label_4
_geom_torsion
_geom_torsion_site_symmetry_1
_geom_torsion_site_symmetry_2
_geom_torsion_site_symmetry_3
_geom_torsion_site_symmetry_4
_geom_torsion_publ_flag
N4 C3 N5A C4B 177.9(6) . . . . ?
N4 C3 N5B C4A -172.8(7) . . . . ?
N3 C3 N5A C4B 10.8(9) . . . . ?
N3 C3 N5B C4A -7.6(10) . . . . ?
C2 N1 C1 S1 173.7(2) . . . . ?
C2 N1 C1 N4 -4.8(4) . . . . ?
C2 N3 C3 N4 -7.7(5) . . . . ?
C2 N3 C3 N5A 157.7(4) . . . . ?
C2 N3 C3 N5B -171.0(4) . . . . ?
C2 N2 C6 C8 -155.2(3) . . . . ?
C2 N2 C6 C7 79.7(4) . . . . ?
C1 N1 C2 N3 3.6(4) . . . . ?
C1 N1 C2 N2 -175.6(2) . . . . ?
C1 N4 C3 N3 6.5(5) . . . . ?
C1 N4 C3 N5A -159.6(4) . . . . ?
C1 N4 C3 N5B 170.2(4) . . . . ?
C3 N4 C1 S1 -178.3(2) . . . . ?
C3 N4 C1 N1 0.1(4) . . . . ?
C3 N3 C2 N1 2.3(4) . . . . ?
C3 N3 C2 N2 -178.6(3) . . . . ?
C3 N5A C4B C5B 80.3(9) . . . . ?
C6 N2 C2 N1 177.5(3) . . . . ?
C6 N2 C2 N3 -1.7(5) . . . . ?
C9 S1 C1 N1 -179.7(2) . . . . ?
C9 S1 C1 N4 -1.2(3) . . . . ?
C5A C4A N5B C3 -90.3(10) . . . . ?
